data_4338854
loop_
_publ_author_name
'Miller, Alexander J. M.'
'Dempsey, Jillian L.'
'Peters, Jonas C.'

_publ_section_title
;
 Long-lived and efficient emission from mononuclear amidophosphine
 complexes of copper.
;
_journal_issue 18
_journal_name_full 'Inorganic chemistry'
_journal_page_first 7244
_journal_page_last 7246
_journal_paper_doi 10.1021/ic7009513
_journal_volume 46
_journal_year 2007
_chemical_formula_sum 'C36 H46 N2 P2 Zn'
_chemical_formula_weight 634.06
_chemical_name_common PN2Zn
_chemical_name_systematic
; 
 ? 
;
_space_group_IT_number 15
_symmetry_cell_setting monoclinic
_symmetry_space_group_name_Hall '-C 2yc'
_symmetry_space_group_name_H-M 'C 1 2/c 1'
_atom_sites_solution_hydrogens geom
_atom_sites_solution_primary direct
_atom_sites_solution_secondary difmap
_audit_creation_method SHELXL-97
_cell_angle_alpha 90.00
_cell_angle_beta 110.905(14)
_cell_angle_gamma 90.00
_cell_formula_units_Z 4
_cell_length_a 21.074(14)
_cell_length_b 8.729(6)
_cell_length_c 19.086(13)
_cell_measurement_reflns_used 4451
_cell_measurement_temperature 100(2)
_cell_measurement_theta_max 37.26
_cell_measurement_theta_min 2.55
_cell_volume 3280(4)
_computing_cell_refinement 'Bruker SMART'
_computing_data_collection 'Bruker SMART'
_computing_data_reduction 'Bruker SAINT'
_computing_molecular_graphics 'Bruker SHELXTL'
_computing_publication_material 'Bruker SHELXTL'
_computing_structure_refinement 'SHELXL-97 (Sheldrick, 1997)'
_computing_structure_solution 'SHELXS-97 (Sheldrick, 1990)'
_diffrn_ambient_temperature 100(2)
_diffrn_measured_fraction_theta_full 0.889
_diffrn_measured_fraction_theta_max 0.889
_diffrn_measurement_device_type 'CCD area detector'
_diffrn_measurement_method 'phi and omega scans'
_diffrn_radiation_monochromator graphite
_diffrn_radiation_source 'fine-focus sealed tube'
_diffrn_radiation_type MoK\a
_diffrn_radiation_wavelength 0.71073
_diffrn_reflns_av_R_equivalents 0.0681
_diffrn_reflns_av_sigmaI/netI 0.0747
_diffrn_reflns_limit_h_max 36
_diffrn_reflns_limit_h_min -27
_diffrn_reflns_limit_k_max 14
_diffrn_reflns_limit_k_min -15
_diffrn_reflns_limit_l_max 30
_diffrn_reflns_limit_l_min -31
_diffrn_reflns_number 26044
_diffrn_reflns_theta_full 38.26
_diffrn_reflns_theta_max 38.26
_diffrn_reflns_theta_min 2.07
_exptl_absorpt_coefficient_mu 0.873
_exptl_absorpt_correction_type none
_exptl_crystal_colour yellow
_exptl_crystal_density_diffrn 1.284
_exptl_crystal_density_method 'not measured'
_exptl_crystal_description block
_exptl_crystal_F_000 1344
_exptl_crystal_size_max 0.259
_exptl_crystal_size_mid 0.244
_exptl_crystal_size_min 0.152
_refine_diff_density_max 1.765
_refine_diff_density_min -1.040
_refine_diff_density_rms 0.101
_refine_ls_extinction_method none
_refine_ls_goodness_of_fit_ref 1.390
_refine_ls_hydrogen_treatment constr
_refine_ls_matrix_type full
_refine_ls_number_parameters 190
_refine_ls_number_reflns 8084
_refine_ls_number_restraints 0
_refine_ls_restrained_S_all 1.390
_refine_ls_R_factor_all 0.0791
_refine_ls_R_factor_gt 0.0451
_refine_ls_shift/su_max 0.000
_refine_ls_shift/su_mean 0.000
_refine_ls_structure_factor_coef Fsqd
_refine_ls_weighting_details 'calc w=1/[\s^2^(Fo^2^)+(0.0000P)^2^+0.0000P] where P=(Fo^2^+2Fc^2^)/3'
_refine_ls_weighting_scheme calc
_refine_ls_wR_factor_gt 0.0713
_refine_ls_wR_factor_ref 0.0752
_reflns_number_gt 5457
_reflns_number_total 8084
_reflns_threshold_expression >2sigma(I)
_cod_data_source_file ic7009513-file003.cif
_cod_data_source_block ajmm06
_cod_depositor_comments
;
The following automatic conversions were performed:

'_symmetry_cell_setting' value 'Monoclinic' changed to 'monoclinic'
according to
/usr/data/users/saulius/automatic-downloads/retrospective/ACS/lib/dictionaries/cif_core.dic
dictionary named 'cif_core.dic' version 2.4.2 from 2011-04-26.

Automatic conversion script
Id: cif_fix_values 2281 2013-09-26 08:29:07Z andrius 
;
_cod_original_sg_symbol_H-M C2/c
_cod_database_code 4338854

loop_
_symmetry_equiv_pos_as_xyz
'x, y, z'
'-x, y, -z+1/2'
'x+1/2, y+1/2, z'
'-x+1/2, y+1/2, -z+1/2'
'-x, -y, -z'
'x, -y, z-1/2'
'-x+1/2, -y+1/2, -z'
'x+1/2, -y+1/2, z-1/2'

loop_
_atom_site_label
_atom_site_type_symbol
_atom_site_fract_x
_atom_site_fract_y
_atom_site_fract_z
_atom_site_U_iso_or_equiv
_atom_site_adp_type
_atom_site_occupancy
_atom_site_symmetry_multiplicity
_atom_site_calc_flag
_atom_site_refinement_flags
Zn Zn 0.0000 0.02060(2) 0.2500 0.01143(5) Uani 1 2 d S
P P 0.096801(15) -0.11167(4) 0.245529(19) 0.01159(7) Uani 1 1 d .
N N 0.00220(5) 0.13218(12) 0.16127(6) 0.0132(2) Uani 1 1 d .
C8 C 0.10722(6) 0.00288(14) 0.17187(7) 0.0126(2) Uani 1 1 d .
C7 C 0.05656(6) 0.11616(14) 0.13771(7) 0.0118(2) Uani 1 1 d .
C5 C 0.17058(7) -0.18536(16) 0.39284(8) 0.0213(3) Uani 1 1 d .
H5A H 0.2150 -0.1965 0.4329 0.032 Uiso 1 1 calc R
H5B H 0.1487 -0.2859 0.3807 0.032 Uiso 1 1 calc R
H5C H 0.1420 -0.1168 0.4096 0.032 Uiso 1 1 calc R
C1 C 0.07704(6) -0.31026(14) 0.21003(8) 0.0158(3) Uani 1 1 d .
H1 H 0.0643 -0.3689 0.2481 0.019 Uiso 1 1 calc R
C18 C -0.08355(6) 0.31753(14) 0.15907(8) 0.0162(3) Uani 1 1 d .
H18 H -0.0616 0.3307 0.2116 0.019 Uiso 1 1 calc R
C9 C 0.16468(6) -0.00855(15) 0.15104(7) 0.0155(3) Uani 1 1 d .
H9 H 0.1980 -0.0843 0.1740 0.019 Uiso 1 1 calc R
C13 C -0.05483(6) 0.22035(14) 0.12018(7) 0.0129(2) Uani 1 1 d .
C4 C 0.17987(6) -0.11798(14) 0.32316(8) 0.0156(3) Uani 1 1 d .
H4 H 0.2111 -0.1860 0.3082 0.019 Uiso 1 1 calc R
C10 C 0.17380(6) 0.08764(16) 0.09804(8) 0.0185(3) Uani 1 1 d .
H10 H 0.2128 0.0782 0.0844 0.022 Uiso 1 1 calc R
C17 C -0.14383(7) 0.39515(15) 0.12171(8) 0.0191(3) Uani 1 1 d .
H17 H -0.1628 0.4600 0.1491 0.023 Uiso 1 1 calc R
C15 C -0.14860(7) 0.28216(16) 0.00646(8) 0.0199(3) Uani 1 1 d .
H15 H -0.1709 0.2697 -0.0461 0.024 Uiso 1 1 calc R
C11 C 0.12516(7) 0.19822(15) 0.06503(8) 0.0183(3) Uani 1 1 d .
H11 H 0.1313 0.2654 0.0288 0.022 Uiso 1 1 calc R
C6 C 0.21191(7) 0.04016(16) 0.34140(8) 0.0222(3) Uani 1 1 d .
H6A H 0.1846 0.1043 0.3619 0.033 Uiso 1 1 calc R
H6B H 0.2138 0.0874 0.2956 0.033 Uiso 1 1 calc R
H6C H 0.2580 0.0307 0.3784 0.033 Uiso 1 1 calc R
C16 C -0.17643(7) 0.37911(15) 0.04530(8) 0.0204(3) Uani 1 1 d .
H16 H -0.2172 0.4335 0.0198 0.024 Uiso 1 1 calc R
C2 C 0.01456(7) -0.30777(16) 0.13750(8) 0.0229(3) Uani 1 1 d .
H2A H 0.0265 -0.2598 0.0975 0.034 Uiso 1 1 calc R
H2B H -0.0218 -0.2491 0.1456 0.034 Uiso 1 1 calc R
H2C H -0.0009 -0.4129 0.1230 0.034 Uiso 1 1 calc R
C14 C -0.08898(6) 0.20316(15) 0.04283(8) 0.0166(3) Uani 1 1 d .
H14 H -0.0711 0.1367 0.0151 0.020 Uiso 1 1 calc R
C12 C 0.06780(6) 0.21277(14) 0.08384(7) 0.0156(3) Uani 1 1 d .
H12 H 0.0352 0.2894 0.0600 0.019 Uiso 1 1 calc R
C3 C 0.13530(7) -0.39653(16) 0.19785(9) 0.0226(3) Uani 1 1 d .
H3A H 0.1211 -0.5019 0.1824 0.034 Uiso 1 1 calc R
H3B H 0.1748 -0.3978 0.2447 0.034 Uiso 1 1 calc R
H3C H 0.1474 -0.3452 0.1587 0.034 Uiso 1 1 calc R

loop_
_atom_site_aniso_label
_atom_site_aniso_U_11
_atom_site_aniso_U_22
_atom_site_aniso_U_33
_atom_site_aniso_U_23
_atom_site_aniso_U_13
_atom_site_aniso_U_12
Zn 0.00991(10) 0.01542(10) 0.00982(11) 0.000 0.00455(8) 0.000
P 0.01036(14) 0.01426(15) 0.01047(17) 0.00020(12) 0.00410(12) 0.00101(11)
N 0.0115(5) 0.0163(5) 0.0132(6) 0.0024(4) 0.0063(4) 0.0023(4)
C8 0.0125(5) 0.0155(6) 0.0111(6) -0.0013(5) 0.0059(4) -0.0016(4)
C7 0.0124(5) 0.0150(6) 0.0084(6) -0.0015(4) 0.0040(5) -0.0016(4)
C5 0.0228(7) 0.0239(7) 0.0141(7) 0.0021(5) 0.0027(5) 0.0040(5)
C1 0.0192(6) 0.0152(6) 0.0149(7) -0.0004(5) 0.0083(5) 0.0002(5)
C18 0.0180(6) 0.0180(6) 0.0127(7) 0.0000(5) 0.0058(5) 0.0008(5)
C9 0.0130(6) 0.0196(6) 0.0144(7) -0.0024(5) 0.0055(5) -0.0001(5)
C13 0.0120(5) 0.0133(6) 0.0137(7) 0.0024(5) 0.0050(5) 0.0006(4)
C4 0.0115(6) 0.0206(6) 0.0133(7) -0.0017(5) 0.0027(5) 0.0027(5)
C10 0.0156(6) 0.0240(7) 0.0199(8) -0.0026(5) 0.0114(5) -0.0031(5)
C17 0.0209(7) 0.0180(6) 0.0200(8) -0.0007(5) 0.0094(5) 0.0048(5)
C15 0.0202(7) 0.0256(7) 0.0114(7) 0.0013(5) 0.0024(5) 0.0052(5)
C11 0.0216(7) 0.0205(7) 0.0160(7) -0.0002(5) 0.0105(5) -0.0049(5)
C6 0.0171(6) 0.0293(8) 0.0176(8) -0.0021(6) 0.0029(5) -0.0060(5)
C16 0.0178(6) 0.0230(7) 0.0186(8) 0.0035(6) 0.0044(5) 0.0074(5)
C2 0.0209(7) 0.0244(7) 0.0214(8) -0.0066(6) 0.0053(6) -0.0045(5)
C14 0.0178(6) 0.0190(6) 0.0143(7) 0.0000(5) 0.0073(5) 0.0034(5)
C12 0.0181(6) 0.0166(6) 0.0136(7) 0.0018(5) 0.0074(5) -0.0005(5)
C3 0.0254(7) 0.0195(7) 0.0253(8) -0.0017(6) 0.0122(6) 0.0033(5)

loop_
_atom_type_symbol
_atom_type_description
_atom_type_scat_dispersion_real
_atom_type_scat_dispersion_imag
_atom_type_scat_source
C C 0.0033 0.0016 'International Tables Vol C Tables 4.2.6.8 and 6.1.1.4'
H H 0.0000 0.0000 'International Tables Vol C Tables 4.2.6.8 and 6.1.1.4'
N N 0.0061 0.0033 'International Tables Vol C Tables 4.2.6.8 and 6.1.1.4'
P P 0.1023 0.0942 'International Tables Vol C Tables 4.2.6.8 and 6.1.1.4'
Zn Zn 0.2839 1.4301 'International Tables Vol C Tables 4.2.6.8 and 6.1.1.4'

loop_
_geom_angle_atom_site_label_1
_geom_angle_atom_site_label_2
_geom_angle_atom_site_label_3
_geom_angle
_geom_angle_site_symmetry_1
_geom_angle_site_symmetry_3
N Zn N 120.69(8) . 2
N Zn P 123.80(3) . 2
N Zn P 85.72(4) 2 2
N Zn P 85.72(4) . .
N Zn P 123.80(3) 2 .
P Zn P 121.74(5) 2 .
C8 P C4 107.34(7) . .
C8 P C1 107.93(7) . .
C4 P C1 106.88(6) . .
C8 P Zn 95.96(5) . .
C4 P Zn 124.52(6) . .
C1 P Zn 112.61(5) . .
C7 N C13 121.17(11) . .
C7 N Zn 120.51(8) . .
C13 N Zn 118.20(8) . .
C9 C8 C7 119.87(12) . .
C9 C8 P 122.57(10) . .
C7 C8 P 117.42(9) . .
N C7 C12 123.43(11) . .
N C7 C8 119.55(11) . .
C12 C7 C8 116.90(11) . .
C4 C5 H5A 109.5 . .
C4 C5 H5B 109.5 . .
H5A C5 H5B 109.5 . .
C4 C5 H5C 109.5 . .
H5A C5 H5C 109.5 . .
H5B C5 H5C 109.5 . .
C3 C1 C2 110.34(12) . .
C3 C1 P 115.39(10) . .
C2 C1 P 108.99(9) . .
C3 C1 H1 107.3 . .
C2 C1 H1 107.3 . .
P C1 H1 107.3 . .
C17 C18 C13 120.81(13) . .
C17 C18 H18 119.6 . .
C13 C18 H18 119.6 . .
C10 C9 C8 121.55(12) . .
C10 C9 H9 119.2 . .
C8 C9 H9 119.2 . .
C18 C13 C14 117.86(12) . .
C18 C13 N 118.76(12) . .
C14 C13 N 122.99(12) . .
C6 C4 C5 109.51(12) . .
C6 C4 P 111.89(9) . .
C5 C4 P 109.29(10) . .
C6 C4 H4 108.7 . .
C5 C4 H4 108.7 . .
P C4 H4 108.7 . .
C9 C10 C11 118.92(12) . .
C9 C10 H10 120.5 . .
C11 C10 H10 120.5 . .
C16 C17 C18 120.78(13) . .
C16 C17 H17 119.6 . .
C18 C17 H17 119.6 . .
C14 C15 C16 121.20(14) . .
C14 C15 H15 119.4 . .
C16 C15 H15 119.4 . .
C12 C11 C10 121.26(13) . .
C12 C11 H11 119.4 . .
C10 C11 H11 119.4 . .
C4 C6 H6A 109.5 . .
C4 C6 H6B 109.5 . .
H6A C6 H6B 109.5 . .
C4 C6 H6C 109.5 . .
H6A C6 H6C 109.5 . .
H6B C6 H6C 109.5 . .
C17 C16 C15 118.77(13) . .
C17 C16 H16 120.6 . .
C15 C16 H16 120.6 . .
C1 C2 H2A 109.5 . .
C1 C2 H2B 109.5 . .
H2A C2 H2B 109.5 . .
C1 C2 H2C 109.5 . .
H2A C2 H2C 109.5 . .
H2B C2 H2C 109.5 . .
C15 C14 C13 120.58(12) . .
C15 C14 H14 119.7 . .
C13 C14 H14 119.7 . .
C11 C12 C7 121.50(12) . .
C11 C12 H12 119.3 . .
C7 C12 H12 119.3 . .
C1 C3 H3A 109.5 . .
C1 C3 H3B 109.5 . .
H3A C3 H3B 109.5 . .
C1 C3 H3C 109.5 . .
H3A C3 H3C 109.5 . .
H3B C3 H3C 109.5 . .

loop_
_geom_bond_atom_site_label_1
_geom_bond_atom_site_label_2
_geom_bond_distance
_geom_bond_site_symmetry_2
Zn N 1.9685(15) .
Zn N 1.9686(15) 2
Zn P 2.3719(12) 2
Zn P 2.3720(13) .
P C8 1.8013(15) .
P C4 1.8471(16) .
P C1 1.8537(17) .
N C7 1.3790(17) .
N C13 1.4068(17) .
C8 C9 1.4065(17) .
C8 C7 1.4305(18) .
C7 C12 1.4135(18) .
C5 C4 1.529(2) .
C5 H5A 0.9800 .
C5 H5B 0.9800 .
C5 H5C 0.9800 .
C1 C3 1.5271(19) .
C1 C2 1.533(2) .
C1 H1 1.0000 .
C18 C17 1.3911(19) .
C18 C13 1.3992(18) .
C18 H18 0.9500 .
C9 C10 1.3798(19) .
C9 H9 0.9500 .
C13 C14 1.401(2) .
C4 C6 1.522(2) .
C4 H4 1.0000 .
C10 C11 1.385(2) .
C10 H10 0.9500 .
C17 C16 1.380(2) .
C17 H17 0.9500 .
C15 C14 1.3833(19) .
C15 C16 1.3857(19) .
C15 H15 0.9500 .
C11 C12 1.3842(19) .
C11 H11 0.9500 .
C6 H6A 0.9800 .
C6 H6B 0.9800 .
C6 H6C 0.9800 .
C16 H16 0.9500 .
C2 H2A 0.9800 .
C2 H2B 0.9800 .
C2 H2C 0.9800 .
C14 H14 0.9500 .
C12 H12 0.9500 .
C3 H3A 0.9800 .
C3 H3B 0.9800 .
C3 H3C 0.9800 .
